data_4322124
loop_
_publ_author_name
'Kajal Krishna Rajak'
'Sankar Prasad Rath'
'Sujit Mondal'
'Animesh Chakravorty'

_publ_section_title
;
 Carbohydrate Binding to VO3+. Sugar Vanadate Esters Incorporating l-Amino
 Acid Schiff Bases as Coligands
;
_journal_name_full 'Inorganic Chemistry'
_journal_page_first 3283
_journal_page_last 3289
_journal_paper_doi 10.1021/ic981344h
_journal_volume 38
_journal_year 1999
_chemical_formula_sum 'C25 H32 N O11 V'
_chemical_formula_weight 573.46
_chemical_name_systematic
; 
 ? 
;
_space_group_IT_number 4
_symmetry_cell_setting monoclinic
_symmetry_space_group_name_Hall 'P 2yb'
_symmetry_space_group_name_H-M 'P 1 21 1'
_atom_sites_solution_hydrogens geom
_atom_sites_solution_primary direct
_atom_sites_solution_secondary difmap
_audit_creation_method SHELXL
_cell_angle_alpha 90.00
_cell_angle_beta 113.98(2)
_cell_angle_gamma 90.00
_cell_formula_units_Z 2
_cell_length_a 13.645(4)
_cell_length_b 7.022(2)
_cell_length_c 15.500(4)
_cell_measurement_temperature 295(2)
_cell_volume 1356.9(7)
_computing_structure_refinement 'SHELXL-93 (Sheldrick, 1993)'
_computing_structure_solution 'SHELXS-86 (Sheldrick, 1990)'
_diffrn_ambient_temperature 293(2)
_diffrn_radiation_monochromator graphite
_diffrn_radiation_source 'fine-focus sealed tube'
_diffrn_radiation_type MoK\a
_diffrn_radiation_wavelength 0.71073
_diffrn_reflns_av_R_equivalents 0.0188
_diffrn_reflns_av_sigmaI/netI 0.0434
_diffrn_reflns_limit_h_max 16
_diffrn_reflns_limit_h_min 0
_diffrn_reflns_limit_k_max 8
_diffrn_reflns_limit_k_min 0
_diffrn_reflns_limit_l_max 16
_diffrn_reflns_limit_l_min -18
_diffrn_reflns_number 2782
_diffrn_reflns_theta_max 25.05
_diffrn_reflns_theta_min 1.63
_exptl_absorpt_coefficient_mu 0.425
_exptl_absorpt_correction_T_max 0.973
_exptl_absorpt_correction_T_min 0.873
_exptl_absorpt_correction_type semi-empirical
_exptl_crystal_colour dark
_exptl_crystal_density_diffrn 1.404
_exptl_crystal_description parallopiped
_exptl_crystal_F_000 600
_exptl_crystal_size_max 0.4
_exptl_crystal_size_mid 0.3
_exptl_crystal_size_min 0.3
_refine_diff_density_max 0.412
_refine_diff_density_min -0.344
_refine_diff_density_rms 0.054
_refine_ls_abs_structure_details 'Flack H D (1983), Acta Cryst. A39, 876-881'
_refine_ls_abs_structure_Flack 0.06(6)
_refine_ls_extinction_method none
_refine_ls_goodness_of_fit_all 1.030
_refine_ls_goodness_of_fit_obs 1.079
_refine_ls_matrix_type full
_refine_ls_number_parameters 282
_refine_ls_number_reflns 2621
_refine_ls_number_restraints 1
_refine_ls_restrained_S_all 1.245
_refine_ls_restrained_S_obs 1.079
_refine_ls_R_factor_all 0.0962
_refine_ls_R_factor_obs 0.0630
_refine_ls_shift/esd_max 0.000
_refine_ls_shift/esd_mean 0.000
_refine_ls_structure_factor_coef Fsqd
_refine_ls_weighting_details 'w=1/[\s^2^(Fo^2^)+(0.0551P)^2^+1.9695P] where P=(Fo^2^+2Fc^2^)/3'
_refine_ls_weighting_scheme calc
_refine_ls_wR_factor_all 0.1891
_refine_ls_wR_factor_obs 0.1375
_reflns_number_observed 1912
_reflns_number_total 2626
_reflns_observed_criterion >2sigma(I)
_cod_data_source_file ic981344h_2.cif
_cod_data_source_block VO(alpha-D-HMe3MP)(L-psal).H2O
_cod_depositor_comments
;
The following automatic conversions were performed:

'_refine_ls_weighting_scheme' value 'calc
w=1/[\s^2^(Fo^2^)+(0.0551P)^2^+1.9695P] where P=(Fo^2^+2Fc^2^)/3' was
changed to 'calc'. New tag '_refine_ls_weighting_details' was
created. The value of the new tag was set to
'w=1/[\s^2^(Fo^2^)+(0.0551P)^2^+1.9695P] where P=(Fo^2^+2Fc^2^)/3'.

Automatic conversion script
Id: cif_fix_values 3143 2015-03-26 13:38:13Z robertas 
;
_cod_database_code 4322124

loop_
_symmetry_equiv_pos_as_xyz
'x, y, z'
'-x, y+1/2, -z'

loop_
_atom_site_aniso_label
_atom_site_aniso_U_11
_atom_site_aniso_U_22
_atom_site_aniso_U_33
_atom_site_aniso_U_23
_atom_site_aniso_U_13
_atom_site_aniso_U_12
V 0.0671(7) 0.0398(6) 0.0483(6) -0.0002(8) 0.0152(5) -0.0034(8)
O1 0.072(4) 0.059(4) 0.083(4) 0.000(4) -0.002(3) -0.004(4)
O2 0.150(6) 0.091(5) 0.051(4) -0.001(4) -0.022(4) 0.000(5)
O3 0.065(4) 0.047(3) 0.042(3) -0.005(3) 0.009(3) 0.001(3)
O4 0.068(4) 0.050(3) 0.058(3) 0.006(3) 0.006(3) -0.001(3)
O5 0.097(5) 0.073(5) 0.096(5) -0.020(4) -0.004(4) 0.024(4)
O6 0.085(5) 0.206(11) 0.090(5) 0.003(7) 0.017(4) -0.031(7)
O7 0.080(4) 0.050(3) 0.068(4) -0.004(3) 0.024(3) -0.006(3)
O8 0.079(3) 0.082(5) 0.050(3) 0.003(3) 0.029(3) -0.010(3)
O9 0.120(5) 0.129(7) 0.074(4) 0.000(5) 0.061(4) 0.013(5)
O10 0.062(3) 0.061(4) 0.054(3) -0.001(3) 0.019(2) 0.007(3)
N1 0.048(4) 0.051(4) 0.040(3) 0.000(3) 0.012(3) -0.002(3)
C1 0.079(6) 0.064(6) 0.057(5) 0.002(5) -0.002(5) 0.002(6)
C2 0.090(6) 0.048(5) 0.042(5) 0.002(4) 0.012(4) 0.000(5)
C3 0.080(6) 0.043(5) 0.055(5) 0.009(4) 0.009(5) 0.000(4)
C4 0.069(6) 0.065(6) 0.063(5) 0.003(4) 0.006(4) 0.013(4)
C5 0.067(6) 0.076(8) 0.071(5) 0.003(5) -0.007(5) 0.004(5)
C6 0.065(6) 0.133(13) 0.114(8) 0.001(8) 0.006(6) 0.009(7)
C7 0.224(15) 0.118(11) 0.068(7) -0.005(8) 0.031(9) -0.019(12)
C8 0.116(9) 0.110(10) 0.108(8) -0.039(8) 0.031(7) 0.006(8)
C9 0.151(13) 0.141(16) 0.143(12) -0.011(11) 0.050(11) -0.001(12)

loop_
_atom_site_label
_atom_site_type_symbol
_atom_site_fract_x
_atom_site_fract_y
_atom_site_fract_z
_atom_site_U_iso_or_equiv
_atom_site_thermal_displace_type
_atom_site_occupancy
_atom_site_calc_flag
_atom_site_refinement_flags
_atom_site_disorder_group
V V -0.51284(10) -1.7945(2) -0.21630(8) 0.0544(4) Uani 1 d . .
O1 O -0.1560(5) -1.5566(10) -0.0316(5) 0.082(2) Uani 1 d . .
O2 O -0.1809(7) -1.6332(12) 0.1048(4) 0.117(3) Uani 1 d . .
O3 O -0.3913(5) -1.5688(9) -0.1272(4) 0.0553(15) Uani 1 d . .
O4 O -0.4070(5) -1.9339(9) -0.1308(4) 0.065(2) Uani 1 d . .
O5 O -0.1894(6) -2.0468(11) -0.1136(5) 0.103(3) Uani 1 d . .
O6 O -0.0887(6) -1.6540(20) -0.1813(6) 0.133(4) Uani 1 d . .
O7 O -0.5968(5) -1.9552(9) -0.2695(4) 0.068(2) Uani 1 d . .
O8 O -0.5784(4) -1.7315(9) -0.1275(3) 0.069(2) Uani 1 d . .
O9 O -0.7183(6) -1.6166(13) -0.1088(4) 0.101(2) Uani 1 d . .
O10 O -0.4541(4) -1.7506(8) -0.3032(3) 0.061(2) Uani 1 d . .
O1W O -0.4796(4) -1.2753(11) -0.0779(3) 0.0689(14) Uiso 1 d . .
H1B H -0.4445(4) -1.1832(11) -0.0293(3) 0.103 Uiso 1 d R .
H1C H -0.4908(4) -1.2221(11) -0.1382(3) 0.103 Uiso 1 d R .
N1 N -0.6009(5) -1.5461(10) -0.2730(4) 0.048(2) Uani 1 d . .
C1 C -0.2267(8) -1.5485(15) 0.0144(6) 0.076(3) Uani 1 d . .
C2 C -0.3275(8) -1.6579(12) -0.0402(6) 0.065(2) Uani 1 d . .
H2A H -0.3695(8) -1.6674(12) -0.0020(6) 0.078 Uiso 1 calc R .
C3 C -0.3069(8) -1.8559(12) -0.0665(6) 0.065(3) Uani 1 d . .
C4 C -0.2262(7) -1.8568(13) -0.1107(6) 0.073(3) Uani 1 d . .
H4A H -0.2577(7) -1.8020(13) -0.1743(6) 0.087 Uiso 1 calc R .
C5 C -0.1268(7) -1.7434(15) -0.0475(7) 0.083(3) Uani 1 d . .
H5A H -0.0947(7) -1.8083(15) 0.0136(7) 0.100 Uiso 1 calc R .
C6 C -0.0434(8) -1.7316(22) -0.0874(8) 0.114(5) Uani 1 d . .
H6A H 0.0154(8) -1.6517(22) -0.0471(8) 0.136 Uiso 1 calc R .
H6B H -0.0151(8) -1.8578(22) -0.0888(8) 0.136 Uiso 1 calc R .
C7 C -0.1209(12) -1.5322(23) 0.1765(8) 0.146(6) Uani 1 d . .
H7A H -0.0961(12) -1.6095(23) 0.2324(8) 0.219 Uiso 1 calc R .
H7B H -0.1615(12) -1.4269(23) 0.1841(8) 0.219 Uiso 1 calc R .
H7C H -0.0605(12) -1.4852(23) 0.1661(8) 0.219 Uiso 1 calc R .
C8 C -0.2430(9) -2.1466(20) -0.1957(8) 0.116(4) Uani 1 d . .
H8A H -0.2122(9) -2.2713(20) -0.1902(8) 0.174 Uiso 1 calc R .
H8B H -0.2371(9) -2.0803(20) -0.2475(8) 0.174 Uiso 1 calc R .
H8C H -0.3173(9) -2.1579(20) -0.2067(8) 0.174 Uiso 1 calc R .
C9 C -0.0385(12) -1.5051(26) -0.2005(11) 0.148(6) Uani 1 d . .
H9A H -0.0769(12) -1.4677(26) -0.2652(11) 0.223 Uiso 1 calc R .
H9B H 0.0333(12) -1.5412(26) -0.1901(11) 0.223 Uiso 1 calc R .
H9C H -0.0363(12) -1.4004(26) -0.1599(11) 0.223 Uiso 1 calc R .
C10 C -0.6626(7) -1.6261(14) -0.1527(6) 0.068(2) Uiso 1 d . .
C11 C -0.6891(7) -1.5199(14) -0.2432(6) 0.058(2) Uiso 1 d . .
H11A H -0.6972(59) -1.3947(126) -0.2446(50) 0.060(21) Uiso 1 d . .
C12 C -0.5768(6) -1.4175(13) -0.3184(5) 0.052(2) Uiso 1 d . .
C13 C -0.4928(6) -1.4283(13) -0.3502(6) 0.055(2) Uiso 1 d . .
C14 C -0.4733(7) -1.2717(18) -0.3985(6) 0.075(2) Uiso 1 d . .
C15 C -0.3952(7) -1.2799(20) -0.4324(6) 0.085(2) Uiso 1 d . .
H15A H -0.3800(7) -1.1750(20) -0.4615(6) 0.103 Uiso 1 calc R .
C16 C -0.3398(7) -1.4483(17) -0.4223(7) 0.082(3) Uiso 1 d . .
H16A H -0.2883(7) -1.4553(17) -0.4471(7) 0.098 Uiso 1 calc R .
C17 C -0.3560(7) -1.6051(14) -0.3780(6) 0.072(2) Uiso 1 d . .
H17A H -0.3158(7) -1.7152(14) -0.3717(6) 0.086 Uiso 1 calc R .
C18 C -0.4349(6) -1.5954(12) -0.3421(5) 0.053(2) Uiso 1 d . .
C19 C -0.7958(6) -1.5955(14) -0.3183(6) 0.070(2) Uiso 1 d . .
H19A H -0.7884(6) -1.7309(14) -0.3265(6) 0.083 Uiso 1 calc R .
H19B H -0.8514(6) -1.5794(14) -0.2950(6) 0.083 Uiso 1 calc R .
C20 C -0.8317(7) -1.4992(14) -0.4135(6) 0.068(2) Uiso 1 d . .
C21 C -0.8712(8) -1.3200(20) -0.4275(8) 0.101(3) Uiso 1 d . .
H21A H -0.8783(8) -1.2536(20) -0.3784(8) 0.121 Uiso 1 calc R .
C22 C -0.9025(10) -1.2318(23) -0.5191(9) 0.124(4) Uiso 1 d . .
H22A H -0.9295(10) -1.1086(23) -0.5319(9) 0.149 Uiso 1 calc R .
C23 C -0.8896(9) -1.3412(19) -0.5838(9) 0.106(4) Uiso 1 d . .
H23A H -0.9082(9) -1.2867(19) -0.6431(9) 0.127 Uiso 1 calc R .
C24 C -0.8547(10) -1.5115(22) -0.5744(10) 0.121(4) Uiso 1 d . .
H24A H -0.8514(10) -1.5788(22) -0.6248(10) 0.146 Uiso 1 calc R .
C25 C -0.8219(8) -1.5921(18) -0.4852(7) 0.091(3) Uiso 1 d . .
H25A H -0.7925(8) -1.7137(18) -0.4749(7) 0.109 Uiso 1 calc R .
H12A H -0.6126(52) -1.3008(152) -0.3176(45) 0.068(21) Uiso 1 d . .
H14A H -0.5014(57) -1.1310(121) -0.3844(49) 0.060(22) Uiso 1 d . .
H1A H -0.2419(67) -1.3889(144) 0.0143(57) 0.078(26) Uiso 1 d . .
H3A H -0.2948(54) -1.9552(116) -0.0077(50) 0.049(21) Uiso 1 d . .
H3B H -0.4234(51) -1.4909(102) -0.1077(44) 0.035(21) Uiso 1 d . .

loop_
_atom_type_symbol
_atom_type_description
_atom_type_scat_dispersion_real
_atom_type_scat_dispersion_imag
_atom_type_scat_source
C C 0.0033 0.0016 'International Tables Vol C Tables 4.2.6.8 and 6.1.1.4'
H H 0.0000 0.0000 'International Tables Vol C Tables 4.2.6.8 and 6.1.1.4'
N N 0.0061 0.0033 'International Tables Vol C Tables 4.2.6.8 and 6.1.1.4'
O O 0.0106 0.0060 'International Tables Vol C Tables 4.2.6.8 and 6.1.1.4'
V V 0.3005 0.5294 'International Tables Vol C Tables 4.2.6.8 and 6.1.1.4'

loop_
_geom_angle_atom_site_label_1
_geom_angle_atom_site_label_2
_geom_angle_atom_site_label_3
_geom_angle
_geom_angle_site_symmetry_1
_geom_angle_site_symmetry_3
_geom_angle_publ_flag
O7 V O4 101.0(3) . . ?
O7 V O10 100.1(3) . . ?
O4 V O10 99.8(3) . . ?
O7 V O8 94.9(3) . . ?
O4 V O8 93.7(3) . . ?
O10 V O8 157.4(2) . . ?
O7 V N1 101.8(2) . . ?
O4 V N1 155.8(3) . . ?
O10 V N1 84.3(2) . . ?
O8 V N1 76.2(2) . . ?
O7 V O3 175.2(3) . . ?
O4 V O3 76.5(2) . . ?
O10 V O3 84.4(2) . . ?
O8 V O3 81.2(2) . . ?
N1 V O3 80.2(2) . . ?
C1 O1 C5 114.9(8) . . ?
C7 O2 C1 119.5(10) . . ?
C2 O3 V 106.3(5) . . ?
C3 O4 V 123.8(5) . . ?
C8 O5 C4 116.2(8) . . ?
C9 O6 C6 118.0(11) . . ?
C10 O8 V 121.3(5) . . ?
C18 O10 V 133.9(5) . . ?
C12 N1 C11 121.2(7) . . ?
C12 N1 V 126.3(6) . . ?
C11 N1 V 112.1(5) . . ?
O2 C1 O1 111.4(9) . . ?
O2 C1 C2 106.2(9) . . ?
O1 C1 C2 110.5(8) . . ?
O3 C2 C1 112.2(7) . . ?
O3 C2 C3 105.1(7) . . ?
C1 C2 C3 113.3(9) . . ?
O4 C3 C2 108.1(8) . . ?
O4 C3 C4 110.3(7) . . ?
C2 C3 C4 112.1(8) . . ?
O5 C4 C3 110.3(8) . . ?
O5 C4 C5 105.8(7) . . ?
C3 C4 C5 109.0(8) . . ?
O1 C5 C6 109.5(10) . . ?
O1 C5 C4 110.6(7) . . ?
C6 C5 C4 112.8(9) . . ?
O6 C6 C5 110.6(8) . . ?
O9 C10 O8 123.3(9) . . ?
O9 C10 C11 122.1(9) . . ?
O8 C10 C11 114.6(8) . . ?
N1 C11 C10 108.5(7) . . ?
N1 C11 C19 111.3(7) . . ?
C10 C11 C19 109.3(7) . . ?
N1 C12 C13 125.6(8) . . ?
C18 C13 C14 118.8(7) . . ?
C18 C13 C12 121.5(8) . . ?
C14 C13 C12 119.5(8) . . ?
C15 C14 C13 120.9(11) . . ?
C14 C15 C16 118.0(11) . . ?
C17 C16 C15 123.9(9) . . ?
C16 C17 C18 118.0(9) . . ?
O10 C18 C13 121.7(7) . . ?
O10 C18 C17 117.9(7) . . ?
C13 C18 C17 120.4(8) . . ?
C20 C19 C11 114.5(7) . . ?
C25 C20 C21 119.1(10) . . ?
C25 C20 C19 119.3(9) . . ?
C21 C20 C19 121.6(9) . . ?
C20 C21 C22 119.7(12) . . ?
C23 C22 C21 114.6(14) . . ?
C24 C23 C22 127.9(15) . . ?
C23 C24 C25 116.8(14) . . ?
C20 C25 C24 121.8(12) . . ?

loop_
_geom_bond_atom_site_label_1
_geom_bond_atom_site_label_2
_geom_bond_distance
_geom_bond_site_symmetry_2
_geom_bond_publ_flag
V O7 1.581(6) . ?
V O4 1.802(6) . ?
V O10 1.851(5) . ?
V O8 1.972(5) . ?
V N1 2.097(7) . ?
V O3 2.304(6) . ?
O1 C1 1.415(12) . ?
O1 C5 1.422(12) . ?
O2 C7 1.291(14) . ?
O2 C1 1.413(11) . ?
O3 C2 1.419(10) . ?
O4 C3 1.433(10) . ?
O5 C8 1.374(12) . ?
O5 C4 1.433(11) . ?
O6 C9 1.35(2) . ?
O6 C6 1.438(14) . ?
O8 C10 1.287(10) . ?
O9 C10 1.211(10) . ?
O10 C18 1.323(9) . ?
N1 C12 1.267(10) . ?
N1 C11 1.466(11) . ?
C1 C2 1.501(13) . ?
C2 C3 1.507(13) . ?
C3 C4 1.514(14) . ?
C4 C5 1.534(13) . ?
C5 C6 1.501(14) . ?
C10 C11 1.497(12) . ?
C11 C19 1.543(12) . ?
C12 C13 1.422(10) . ?
C13 C18 1.391(11) . ?
C13 C14 1.415(13) . ?
C14 C15 1.368(11) . ?
C15 C16 1.38(2) . ?
C16 C17 1.362(14) . ?
C17 C18 1.400(11) . ?
C19 C20 1.512(12) . ?
C20 C25 1.341(13) . ?
C20 C21 1.352(15) . ?
C21 C22 1.45(2) . ?
C22 C23 1.33(2) . ?
C23 C24 1.27(2) . ?
C24 C25 1.39(2) . ?
